data_7157043
loop_
_publ_author_name
'Pozharskii, Alexander F.'
'Ozeryanskii, Valery A.'
'Mikshiev, Vladimir Y.'
'Chernyshev, Anatoly V.'
'Metelitsa, Anatoly V.'
'Antonov, Alexander S.'

_publ_section_title
;
 Proton-induced fluorescence in modified quino[7,8-h]quinolines: dual
 sensing for protons and \p-donors.
;
_journal_issue 35
_journal_name_full 'Organic &amp; biomolecular chemistry'
_journal_page_first 8221
_journal_page_last 8233
_journal_paper_doi 10.1039/c9ob01391a
_journal_volume 17
_journal_year 2019
_chemical_formula_moiety 'C18 H13 N2, Br'
_chemical_formula_sum 'C18 H13 Br N2'
_chemical_formula_weight 337.21
_chemical_melting_point 'Above 360 deg.C'
_space_group_IT_number 14
_space_group_name_Hall '-P 2yn'
_space_group_name_H-M_alt 'P 1 21/n 1'
_symmetry_cell_setting monoclinic
_symmetry_space_group_name_Hall '-P 2yn'
_symmetry_space_group_name_H-M 'P 1 21/n 1'
_atom_sites_solution_hydrogens mixed
_atom_sites_solution_primary direct
_atom_sites_solution_secondary difmap
_audit_creation_method SHELXL-97
_audit_update_record
;
2019-05-31 deposited with the CCDC.    2019-07-30 downloaded from the CCDC.
;
_cell_angle_alpha 90.00
_cell_angle_beta 98.6140(10)
_cell_angle_gamma 90.00
_cell_formula_units_Z 4
_cell_length_a 7.0000(3)
_cell_length_b 10.6452(5)
_cell_length_c 18.2521(8)
_cell_measurement_reflns_used 2254
_cell_measurement_temperature 120(2)
_cell_measurement_theta_max 30
_cell_measurement_theta_min 3
_cell_volume 1344.74(10)
_computing_cell_refinement 'APEX2 (Bruker, 2005)'
_computing_data_collection 'APEX2 (Bruker, 2005)'
_computing_data_reduction 'APEX2 (Bruker, 2005)'
_computing_molecular_graphics 'SHELXTL ver. 5.1 (Sheldrick, 1998b)'
_computing_publication_material 'SHELXTL ver. 5.1 (Sheldrick, 1998b)'
_computing_structure_refinement 'SHELXTL ver. 5.1 (Sheldrick, 1998b)'
_computing_structure_solution 'SHELXTL ver. 5.1 (Sheldrick, 1998b)'
_diffrn_ambient_temperature 120(2)
_diffrn_measured_fraction_theta_full 1.000
_diffrn_measured_fraction_theta_max 1.000
_diffrn_measurement_device_type 'Bruker APEX2 DUO CCD area detector'
_diffrn_measurement_method 'phi and omega scans'
_diffrn_radiation_monochromator graphite
_diffrn_radiation_source 'fine-focus sealed tube'
_diffrn_radiation_type MoK\a
_diffrn_radiation_wavelength 0.71073
_diffrn_reflns_av_R_equivalents 0.0371
_diffrn_reflns_av_sigmaI/netI 0.0285
_diffrn_reflns_limit_h_max 9
_diffrn_reflns_limit_h_min -9
_diffrn_reflns_limit_k_max 14
_diffrn_reflns_limit_k_min -14
_diffrn_reflns_limit_l_max 24
_diffrn_reflns_limit_l_min -24
_diffrn_reflns_number 16335
_diffrn_reflns_theta_full 28.99
_diffrn_reflns_theta_max 28.99
_diffrn_reflns_theta_min 2.22
_exptl_absorpt_coefficient_mu 3.050
_exptl_absorpt_correction_T_max 0.751
_exptl_absorpt_correction_T_min 0.656
_exptl_absorpt_correction_type multi-scan
_exptl_absorpt_process_details 'APEX2 (Bruker, 2005)'
_exptl_crystal_colour colorless
_exptl_crystal_density_diffrn 1.666
_exptl_crystal_density_method 'not measured'
_exptl_crystal_description prism
_exptl_crystal_F_000 680
_exptl_crystal_preparation Luminescent
_exptl_crystal_recrystallization_method 'Re-crystallisation from solvent: Aqueous acetonitrile'
_exptl_crystal_size_max 0.15
_exptl_crystal_size_mid 0.15
_exptl_crystal_size_min 0.10
_refine_diff_density_max 0.587
_refine_diff_density_min -0.244
_refine_diff_density_rms 0.077
_refine_ls_extinction_method none
_refine_ls_goodness_of_fit_ref 1.022
_refine_ls_hydrogen_treatment constr
_refine_ls_matrix_type full
_refine_ls_number_parameters 190
_refine_ls_number_reflns 3581
_refine_ls_number_restraints 0
_refine_ls_restrained_S_all 1.022
_refine_ls_R_factor_all 0.0367
_refine_ls_R_factor_gt 0.0271
_refine_ls_shift/su_max 0.001
_refine_ls_shift/su_mean 0.000
_refine_ls_structure_factor_coef Fsqd
_refine_ls_weighting_details 'calc w=1/[\s^2^(Fo^2^)+(0.0369P)^2^+0.5541P] where P=(Fo^2^+2Fc^2^)/3'
_refine_ls_weighting_scheme calc
_refine_ls_wR_factor_gt 0.0645
_refine_ls_wR_factor_ref 0.0684
_reflns_number_gt 3033
_reflns_number_total 3581
_reflns_threshold_expression I>2/s(I)
_cod_data_source_file c9ob01391a2.cif
_cod_data_source_block C128
_cod_depositor_comments
;
The following automatic conversions were performed:

'_symmetry_cell_setting' value 'Monoclinic' changed to 'monoclinic'
according to
/home/data/users/saulius/crontab/automatic-downloads/rss-feeds/RSC/lib/dictionaries/cif_core.dic
dictionary named 'cif_core.dic' version 2.4.2 from 2011-04-26.

Automatic conversion script
Id: cif_fix_values 4973 2017-02-22 13:04:09Z antanas 

 Adding full bibliography for 7157043--7157048.cif.
;
_cod_original_sg_symbol_H-M 'P 21/n'
_cod_database_code 7157043

loop_
_symmetry_equiv_pos_as_xyz
'x, y, z'
'-x+1/2, y+1/2, -z+1/2'
'-x, -y, -z'
'x-1/2, -y-1/2, z-1/2'

loop_
_atom_site_label
_atom_site_type_symbol
_atom_site_fract_x
_atom_site_fract_y
_atom_site_fract_z
_atom_site_U_iso_or_equiv
_atom_site_adp_type
_atom_site_occupancy
_atom_site_symmetry_multiplicity
_atom_site_calc_flag
_atom_site_refinement_flags
Br1 Br 0.44189(3) 0.423114(16) 0.125939(10) 0.01722(7) Uani 1 1 d .
N1 N 0.3116(2) 0.20050(14) -0.02452(8) 0.0134(3) Uani 1 1 d .
H1N H 0.3496 0.2082 0.0256 0.016 Uiso 1 1 d R
N2 N 0.3555(2) 0.09080(14) 0.10952(8) 0.0136(3) Uani 1 1 d .
C1 C 0.1820(2) -0.13257(16) -0.03657(9) 0.0121(3) Uani 1 1 d .
C2 C 0.2449(2) -0.01976(16) -0.00320(9) 0.0113(3) Uani 1 1 d .
C3 C 0.2500(2) 0.08518(16) -0.05183(10) 0.0117(3) Uani 1 1 d .
C4 C 0.3198(3) 0.30147(17) -0.06718(10) 0.0159(3) Uani 1 1 d .
H4A H 0.3658 0.3790 -0.0456 0.019 Uiso 1 1 calc R
C5 C 0.2609(3) 0.29345(18) -0.14352(10) 0.0183(4) Uani 1 1 d .
H5A H 0.2649 0.3654 -0.1740 0.022 Uiso 1 1 calc R
C6 C 0.1965(3) 0.17950(18) -0.17422(10) 0.0162(4) Uani 1 1 d .
H6A H 0.1559 0.1736 -0.2261 0.019 Uiso 1 1 calc R
C7 C 0.1905(2) 0.07192(16) -0.12942(10) 0.0131(3) Uani 1 1 d .
C8 C 0.1250(2) -0.04750(17) -0.16024(10) 0.0147(3) Uani 1 1 d .
H8A H 0.0843 -0.0563 -0.2120 0.018 Uiso 1 1 calc R
C9 C 0.1222(2) -0.14822(17) -0.11403(10) 0.0134(3) Uani 1 1 d .
C10 C 0.0607(3) -0.28329(17) -0.12847(10) 0.0170(4) Uani 1 1 d .
H10A H 0.1370 -0.3230 -0.1637 0.020 Uiso 1 1 calc R
H10B H -0.0781 -0.2879 -0.1494 0.020 Uiso 1 1 calc R
C11 C 0.0992(3) -0.34990(17) -0.05170(10) 0.0175(4) Uani 1 1 d .
H11A H -0.0205 -0.3893 -0.0397 0.021 Uiso 1 1 calc R
H11B H 0.1995 -0.4155 -0.0514 0.021 Uiso 1 1 calc R
C12 C 0.1673(2) -0.24687(16) 0.00303(10) 0.0134(3) Uani 1 1 d .
C13 C 0.2150(2) -0.24715(16) 0.07822(10) 0.0142(3) Uani 1 1 d .
H13A H 0.2072 -0.3225 0.1055 0.017 Uiso 1 1 calc R
C14 C 0.2772(2) -0.13253(17) 0.11589(10) 0.0132(3) Uani 1 1 d .
C15 C 0.3199(3) -0.12486(18) 0.19380(10) 0.0170(4) Uani 1 1 d .
H15A H 0.3094 -0.1975 0.2231 0.020 Uiso 1 1 calc R
C16 C 0.3767(3) -0.01227(18) 0.22749(10) 0.0175(4) Uani 1 1 d .
H16A H 0.4030 -0.0061 0.2800 0.021 Uiso 1 1 calc R
C17 C 0.3951(3) 0.09309(17) 0.18279(10) 0.0163(4) Uani 1 1 d .
H17A H 0.4381 0.1698 0.2063 0.020 Uiso 1 1 calc R
C18 C 0.2953(2) -0.01913(16) 0.07596(9) 0.0119(3) Uani 1 1 d .

loop_
_atom_site_aniso_label
_atom_site_aniso_U_11
_atom_site_aniso_U_22
_atom_site_aniso_U_33
_atom_site_aniso_U_23
_atom_site_aniso_U_13
_atom_site_aniso_U_12
Br1 0.01678(10) 0.01526(10) 0.01988(10) 0.00052(7) 0.00354(7) -0.00248(7)
N1 0.0122(7) 0.0141(7) 0.0139(7) 0.0011(6) 0.0020(5) -0.0004(6)
N2 0.0114(7) 0.0154(7) 0.0136(7) -0.0010(6) 0.0008(5) -0.0005(6)
C1 0.0087(7) 0.0142(8) 0.0134(8) 0.0001(6) 0.0020(6) 0.0011(6)
C2 0.0083(7) 0.0137(8) 0.0118(8) 0.0011(6) 0.0017(6) 0.0005(6)
C3 0.0081(7) 0.0129(8) 0.0142(8) 0.0007(6) 0.0021(6) 0.0008(6)
C4 0.0143(8) 0.0145(8) 0.0191(9) 0.0027(7) 0.0029(7) 0.0001(7)
C5 0.0179(9) 0.0182(9) 0.0190(9) 0.0074(7) 0.0030(7) 0.0001(7)
C6 0.0129(8) 0.0228(9) 0.0127(8) 0.0045(7) 0.0011(6) 0.0015(7)
C7 0.0097(7) 0.0154(8) 0.0144(8) 0.0006(6) 0.0024(6) 0.0011(6)
C8 0.0113(8) 0.0202(9) 0.0123(8) -0.0022(7) 0.0010(6) 0.0007(7)
C9 0.0089(7) 0.0160(8) 0.0152(8) -0.0022(7) 0.0013(6) 0.0000(6)
C10 0.0170(8) 0.0160(9) 0.0176(9) -0.0051(7) 0.0017(7) -0.0008(7)
C11 0.0184(9) 0.0127(8) 0.0206(9) -0.0024(7) 0.0007(7) -0.0010(7)
C12 0.0107(8) 0.0122(8) 0.0176(8) -0.0006(6) 0.0034(6) 0.0006(6)
C13 0.0130(8) 0.0116(8) 0.0182(9) 0.0029(6) 0.0031(6) 0.0019(6)
C14 0.0103(8) 0.0147(8) 0.0144(8) 0.0025(6) 0.0013(6) 0.0023(7)
C15 0.0173(9) 0.0190(9) 0.0147(8) 0.0050(7) 0.0024(7) 0.0000(7)
C16 0.0168(9) 0.0223(9) 0.0130(8) 0.0013(7) 0.0013(7) 0.0014(7)
C17 0.0154(8) 0.0178(9) 0.0151(8) -0.0036(7) 0.0003(6) -0.0002(7)
C18 0.0087(7) 0.0140(8) 0.0130(8) 0.0008(6) 0.0016(6) 0.0010(6)

loop_
_atom_type_symbol
_atom_type_description
_atom_type_scat_dispersion_real
_atom_type_scat_dispersion_imag
_atom_type_scat_source
C C 0.0033 0.0016 'International Tables Vol C Tables 4.2.6.8 and 6.1.1.4'
H H 0.0000 0.0000 'International Tables Vol C Tables 4.2.6.8 and 6.1.1.4'
N N 0.0061 0.0033 'International Tables Vol C Tables 4.2.6.8 and 6.1.1.4'
Br Br -0.2901 2.4595 'International Tables Vol C Tables 4.2.6.8 and 6.1.1.4'

loop_
_geom_angle_atom_site_label_1
_geom_angle_atom_site_label_2
_geom_angle_atom_site_label_3
_geom_angle
C4 N1 C3 123.26(16)
C4 N1 H1N 118.6
C3 N1 H1N 118.1
C17 N2 C18 118.36(15)
C2 C1 C9 124.35(16)
C2 C1 C12 123.89(16)
C9 C1 C12 111.76(15)
C1 C2 C3 116.04(15)
C1 C2 C18 117.38(16)
C3 C2 C18 126.57(16)
N1 C3 C7 118.73(15)
N1 C3 C2 120.64(15)
C7 C3 C2 120.63(15)
N1 C4 C5 120.11(17)
N1 C4 H4A 119.9
C5 C4 H4A 119.9
C6 C5 C4 119.21(17)
C6 C5 H5A 120.4
C4 C5 H5A 120.4
C5 C6 C7 120.87(17)
C5 C6 H6A 119.6
C7 C6 H6A 119.6
C6 C7 C3 117.82(16)
C6 C7 C8 121.77(16)
C3 C7 C8 120.42(16)
C9 C8 C7 119.08(16)
C9 C8 H8A 120.5
C7 C8 H8A 120.5
C8 C9 C1 119.48(16)
C8 C9 C10 131.95(17)
C1 C9 C10 108.56(15)
C9 C10 C11 105.64(14)
C9 C10 H10A 110.6
C11 C10 H10A 110.6
C9 C10 H10B 110.6
C11 C10 H10B 110.6
H10A C10 H10B 108.7
C12 C11 C10 105.02(14)
C12 C11 H11A 110.7
C10 C11 H11A 110.7
C12 C11 H11B 110.7
C10 C11 H11B 110.7
H11A C11 H11B 108.8
C13 C12 C1 119.12(16)
C13 C12 C11 132.01(16)
C1 C12 C11 108.87(15)
C12 C13 C14 119.43(16)
C12 C13 H13A 120.3
C14 C13 H13A 120.3
C15 C14 C18 116.40(16)
C15 C14 C13 122.35(16)
C18 C14 C13 121.24(16)
C16 C15 C14 120.22(17)
C16 C15 H15A 119.9
C14 C15 H15A 119.9
C15 C16 C17 118.74(17)
C15 C16 H16A 120.6
C17 C16 H16A 120.6
N2 C17 C16 123.25(17)
N2 C17 H17A 118.4
C16 C17 H17A 118.4
N2 C18 C14 122.98(16)
N2 C18 C2 118.09(15)
C14 C18 C2 118.92(16)

loop_
_geom_bond_atom_site_label_1
_geom_bond_atom_site_label_2
_geom_bond_distance
N1 C4 1.333(2)
N1 C3 1.370(2)
N1 H1N 0.9180
N2 C17 1.325(2)
N2 C18 1.358(2)
C1 C2 1.388(2)
C1 C9 1.423(2)
C1 C12 1.427(2)
C2 C3 1.431(2)
C2 C18 1.435(2)
C3 C7 1.422(2)
C4 C5 1.395(3)
C4 H4A 0.9500
C5 C6 1.383(3)
C5 H5A 0.9500
C6 C7 1.411(2)
C6 H6A 0.9500
C7 C8 1.437(2)
C8 C9 1.366(3)
C8 H8A 0.9500
C9 C10 1.513(2)
C10 C11 1.558(3)
C10 H10A 0.9900
C10 H10B 0.9900
C11 C12 1.512(2)
C11 H11A 0.9900
C11 H11B 0.9900
C12 C13 1.363(2)
C13 C14 1.436(2)
C13 H13A 0.9500
C14 C15 1.411(2)
C14 C18 1.426(2)
C15 C16 1.378(3)
C15 H15A 0.9500
C16 C17 1.404(3)
C16 H16A 0.9500
C17 H17A 0.9500

loop_
_geom_hbond_atom_site_label_D
_geom_hbond_atom_site_label_H
_geom_hbond_atom_site_label_A
_geom_hbond_site_symmetry_A
_geom_hbond_distance_DH
_geom_hbond_distance_HA
_geom_hbond_distance_DA
_geom_hbond_angle_DHA
N1 H1N N2 1_555 0.92 1.97 2.687(2) 133

loop_
_geom_torsion_atom_site_label_1
_geom_torsion_atom_site_label_2
_geom_torsion_atom_site_label_3
_geom_torsion_atom_site_label_4
_geom_torsion
C9 C1 C2 C3 -0.8(2)
C12 C1 C2 C3 -179.95(15)
C9 C1 C2 C18 178.34(16)
C12 C1 C2 C18 -0.9(2)
C4 N1 C3 C7 -0.4(2)
C4 N1 C3 C2 179.86(15)
C1 C2 C3 N1 -179.40(15)
C18 C2 C3 N1 1.6(3)
C1 C2 C3 C7 0.9(2)
C18 C2 C3 C7 -178.12(15)
C3 N1 C4 C5 1.1(3)
N1 C4 C5 C6 -0.8(3)
C4 C5 C6 C7 -0.2(3)
C5 C6 C7 C3 0.9(3)
C5 C6 C7 C8 -179.70(17)
N1 C3 C7 C6 -0.6(2)
C2 C3 C7 C6 179.16(15)
N1 C3 C7 C8 179.96(16)
C2 C3 C7 C8 -0.3(2)
C6 C7 C8 C9 -179.90(16)
C3 C7 C8 C9 -0.5(3)
C7 C8 C9 C1 0.6(3)
C7 C8 C9 C10 179.21(17)
C2 C1 C9 C8 0.0(3)
C12 C1 C9 C8 179.29(15)
C2 C1 C9 C10 -178.89(16)
C12 C1 C9 C10 0.4(2)
C8 C9 C10 C11 178.58(18)
C1 C9 C10 C11 -2.70(19)
C9 C10 C11 C12 3.85(19)
C2 C1 C12 C13 0.8(3)
C9 C1 C12 C13 -178.47(15)
C2 C1 C12 C11 -178.51(15)
C9 C1 C12 C11 2.2(2)
C10 C11 C12 C13 177.05(18)
C10 C11 C12 C1 -3.74(19)
C1 C12 C13 C14 0.5(2)
C11 C12 C13 C14 179.67(18)
C12 C13 C14 C15 176.94(16)
C12 C13 C14 C18 -1.8(3)
C18 C14 C15 C16 -0.4(3)
C13 C14 C15 C16 -179.18(17)
C14 C15 C16 C17 -1.4(3)
C18 N2 C17 C16 -0.4(3)
C15 C16 C17 N2 1.9(3)
C17 N2 C18 C14 -1.5(2)
C17 N2 C18 C2 177.48(16)
C15 C14 C18 N2 1.9(2)
C13 C14 C18 N2 -179.30(16)
C15 C14 C18 C2 -177.08(15)
C13 C14 C18 C2 1.7(2)
C1 C2 C18 N2 -179.43(15)
C3 C2 C18 N2 -0.5(3)
C1 C2 C18 C14 -0.4(2)
C3 C2 C18 C14 178.56(16)
